data_7243697
loop_
_publ_author_name
'Shibuya, Yuga'
'Toyoda, Anna'
'Ohmura, Shiori'
'Higashikawa, Go'
'Koguchi, Shinichi'

_publ_section_title
;
 One-pot synthesis, structural analysis, and oxidation applications of a
 series of diaryltellurium dicarboxylates
;
_journal_issue 52
_journal_name_full 'RSC Advances'
_journal_page_first 32837
_journal_page_last 32840
_journal_paper_doi 10.1039/D1RA06150J
_journal_volume 11
_journal_year 2021
_chemical_formula_moiety '0.5(C16 H14 F2 O4 Te)'
_chemical_formula_sum 'C8 H7 F O2 Te0.5'
_chemical_formula_weight 217.94
_space_group_crystal_system tetragonal
_space_group_IT_number 80
_space_group_name_Hall 'I 4bw'
_space_group_name_H-M_alt 'I 41'
_atom_sites_solution_hydrogens geom
_atom_sites_solution_primary dual
_audit_creation_date 2021-04-23
_audit_creation_method
;
Olex2 1.2
(compiled 2018.05.29 svn.r3508 for OlexSys, GUI svn.r5506)
;
_audit_update_record
;
2021-07-17 deposited with the CCDC.	2021-09-29 downloaded from the CCDC.
;
_cell_angle_alpha 90
_cell_angle_beta 90
_cell_angle_gamma 90
_cell_formula_units_Z 16
_cell_length_a 16.7448(2)
_cell_length_b 16.7448(2)
_cell_length_c 11.7851(3)
_cell_measurement_reflns_used 7524
_cell_measurement_temperature 114
_cell_measurement_theta_max 29.4810
_cell_measurement_theta_min 3.2230
_cell_volume 3304.40(10)
_computing_cell_refinement 'CrystalClear-SM Expert 2.0 r7 (Rigaku, 2011)'
_computing_data_collection 'CrystalClear-SM Expert 2.0 r7 (Rigaku, 2011)'
_computing_data_reduction 'CrystalClear-SM Expert 2.0 r7 (Rigaku, 2011)'
_computing_molecular_graphics 'Olex2 (Dolomanov et al., 2009)'
_computing_publication_material 'Olex2 (Dolomanov et al., 2009)'
_computing_structure_refinement 'ShelXL (Sheldrick, 2015)'
_computing_structure_solution 'ShelXT (Sheldrick, 2015)'
_diffrn_ambient_temperature 114
_diffrn_detector CCD
_diffrn_detector_area_resol_mean 28.5714
_diffrn_detector_type 'Rigaku Saturn724+'
_diffrn_measured_fraction_theta_full 0.999
_diffrn_measured_fraction_theta_max 0.915
_diffrn_measurement_details
;
List of Runs (angles in degrees, time in seconds):

  # Type    Start    End  Width  t~exp~   \w     \q     \k     \f   Frames
#--------------------------------------------------------------------------
  1  \w    -21.00   4.00   0.50    7.38    --    3.50  15.00 103.00   50
  2  \w    -47.00   0.00   0.50    7.38    --   -4.40  15.00 103.00   94
  3  \w     -5.00  93.00   0.50    7.38    --    3.50  40.00  60.00  196
  4  \w     -1.00  86.00   0.50    7.38    --    3.50  40.00-180.00  174
  5  \w    -62.00 -35.00   0.50    7.38    --    3.50  40.00  60.00   54
;
_diffrn_measurement_device 'AFC12 (Right): Kappa 3 circle'
_diffrn_measurement_device_type 'Rigaku Saturn724+ (2x2 bin mode)'
_diffrn_measurement_method 'profile data from \w-scans'
_diffrn_measurement_specimen_support 'Mitegen 50um'
_diffrn_orient_matrix_type 'CrysAlisPro convention (1999,Acta A55,543-557)'
_diffrn_orient_matrix_UB_11 0.0078779000
_diffrn_orient_matrix_UB_12 0.0068840000
_diffrn_orient_matrix_UB_13 -0.0583131000
_diffrn_orient_matrix_UB_21 0.0317101000
_diffrn_orient_matrix_UB_22 -0.0280488000
_diffrn_orient_matrix_UB_23 0.0019821000
_diffrn_orient_matrix_UB_31 -0.0269751000
_diffrn_orient_matrix_UB_32 -0.0309846000
_diffrn_orient_matrix_UB_33 -0.0147123000
_diffrn_radiation_collimation 0.3
_diffrn_radiation_monochromator Confocal
_diffrn_radiation_probe x-ray
_diffrn_radiation_type MoK\a
_diffrn_radiation_wavelength 0.71073
_diffrn_reflns_av_R_equivalents 0.0328
_diffrn_reflns_av_unetI/netI 0.0247
_diffrn_reflns_Laue_measured_fraction_full 0.999
_diffrn_reflns_Laue_measured_fraction_max 0.915
_diffrn_reflns_limit_h_max 22
_diffrn_reflns_limit_h_min -22
_diffrn_reflns_limit_k_max 21
_diffrn_reflns_limit_k_min -22
_diffrn_reflns_limit_l_max 15
_diffrn_reflns_limit_l_min -15
_diffrn_reflns_number 15815
_diffrn_reflns_point_group_measured_fraction_full 0.996
_diffrn_reflns_point_group_measured_fraction_max 0.860
_diffrn_reflns_theta_full 25.242
_diffrn_reflns_theta_max 29.346
_diffrn_reflns_theta_min 2.433
_diffrn_source 'Rotating Anode'
_diffrn_source_current 24.0
_diffrn_source_power 1.2
_diffrn_source_target Mo
_diffrn_source_type 'Rotating Anode'
_diffrn_source_voltage 50.0
_exptl_absorpt_coefficient_mu 1.837
_exptl_absorpt_correction_T_max 1.00000
_exptl_absorpt_correction_T_min 0.84373
_exptl_absorpt_correction_type multi-scan
_exptl_absorpt_process_details
;
CrysAlisPro 1.171.39.20a (Rigaku Oxford Diffraction, 2015)
Empirical absorption correction using spherical harmonics,
 implemented in SCALE3 ABSPACK scaling algorithm.
;
_exptl_crystal_colour 'clear light colourless'
_exptl_crystal_colour_lustre clear
_exptl_crystal_colour_modifier light
_exptl_crystal_colour_primary colourless
_exptl_crystal_density_diffrn 1.752
_exptl_crystal_description prism
_exptl_crystal_F_000 1696
_exptl_crystal_size_max 0.1625
_exptl_crystal_size_mid 0.1
_exptl_crystal_size_min 0.0875
_refine_diff_density_max 0.324
_refine_diff_density_min -0.326
_refine_diff_density_rms 0.055
_refine_ls_abs_structure_details
;
 Flack x determined using 1377 quotients [(I+)-(I-)]/[(I+)+(I-)]
 (Parsons, Flack and Wagner, Acta Cryst. B69 (2013) 249-259).
;
_refine_ls_abs_structure_Flack 0.46(5)
_refine_ls_extinction_method none
_refine_ls_goodness_of_fit_ref 1.033
_refine_ls_hydrogen_treatment constr
_refine_ls_matrix_type full
_refine_ls_number_parameters 211
_refine_ls_number_reflns 3915
_refine_ls_number_restraints 1
_refine_ls_restrained_S_all 1.033
_refine_ls_R_factor_all 0.0275
_refine_ls_R_factor_gt 0.0193
_refine_ls_shift/su_max 0.001
_refine_ls_shift/su_mean 0.000
_refine_ls_structure_factor_coef Fsqd
_refine_ls_weighting_details 'w=1/[\s^2^(Fo^2^)+(0.0151P)^2^+2.7236P] where P=(Fo^2^+2Fc^2^)/3'
_refine_ls_weighting_scheme calc
_refine_ls_wR_factor_gt 0.0396
_refine_ls_wR_factor_ref 0.0419
_reflns_Friedel_coverage 0.797
_reflns_Friedel_fraction_full 0.994
_reflns_Friedel_fraction_max 0.800
_reflns_number_gt 3247
_reflns_number_total 3915
_reflns_threshold_expression 'I > 2\s(I)'
_cod_data_source_file d1ra06150j2.cif
_cod_data_source_block 210422-pfph2teoac2-2
_cod_original_cell_volume 3304.40(12)
_cod_original_formula_sum 'C8 H7 F O2 Te0.50'
_cod_database_code 7243697
_shelx_shelxl_version_number 2018/3
_chemical_oxdiff_formula 'C16 H14 O4 Te1 F2'
_shelx_space_group_comment
;
The symmetry employed for this shelxl refinement is uniquely defined
by the following loop, which should always be used as a source of
symmetry information in preference to the above space-group names.
They are only intended as comments.
;
_shelx_estimated_absorpt_t_max 0.856
_shelx_estimated_absorpt_t_min 0.755
_reflns_odcompleteness_completeness 99.89
_reflns_odcompleteness_iscentric 1
_reflns_odcompleteness_theta 26.32
_olex2_refinement_description
;
1. Fixed Uiso
 At 1.2 times of:
  All C(H) groups
 At 1.5 times of:
  All C(H,H,H) groups
2.a Aromatic/amide H refined with riding coordinates:
 C00A(H00A), C00C(H00F), C00E(H00E), C00G(H00G), C00I(H00I), C00K(H00K),
 C00L(H00M), C00M(H00N)
2.b Idealised Me refined as rotating group:
 C00J(H00H,H00J,H00L), C00N(H00B,H00C,H00D)
;
_olex2_submission_special_instructions 'No special instructions were received'
_oxdiff_exptl_absorpt_empirical_details
;
Empirical correction (ABSPACK) includes:
- Absorption correction using spherical harmonics
- Frame scaling
;
_oxdiff_exptl_absorpt_empirical_full_max 1.116
_oxdiff_exptl_absorpt_empirical_full_min 0.950

loop_
_space_group_symop_operation_xyz
'x, y, z'
'-x+1/2, -y+1/2, z+1/2'
'-y, x+1/2, z+1/4'
'y+1/2, -x, z+3/4'
'x+1/2, y+1/2, z+1/2'
'-x+1, -y+1, z+1'
'-y+1/2, x+1, z+3/4'
'y+1, -x+1/2, z+5/4'

loop_
_atom_site_label
_atom_site_type_symbol
_atom_site_fract_x
_atom_site_fract_y
_atom_site_fract_z
_atom_site_U_iso_or_equiv
_atom_site_adp_type
_atom_site_occupancy
_atom_site_site_symmetry_order
_atom_site_calc_flag
_atom_site_refinement_flags_posn
_atom_site_refinement_flags_adp
_atom_site_refinement_flags_occupancy
_atom_site_disorder_assembly
_atom_site_disorder_group
Te1 Te 0.000000 0.500000 0.66567(2) 0.0225(3) Uani 1 2 d S T P . .
Te2 Te 0.000000 0.500000 0.35671(2) 0.0220(3) Uani 1 2 d S T P . .
O1 O 0.0817(4) 0.5983(4) 0.6847(7) 0.0272(17) Uani 1 1 d . . . . .
O2 O 0.0216(4) 0.6432(3) 0.5273(9) 0.0316(19) Uani 1 1 d . . . . .
O3 O 0.0991(4) 0.4183(4) 0.3371(7) 0.0269(17) Uani 1 1 d . . . . .
F1 F 0.2197(4) 0.3401(4) 1.0224(10) 0.0553(19) Uani 1 1 d . . . . .
O4 O 0.1419(4) 0.4774(4) 0.4945(9) 0.0332(19) Uani 1 1 d . . . . .
F2 F -0.1564(4) 0.2814(3) -0.0052(9) 0.0516(19) Uani 1 1 d . . . . .
C4 C 0.1731(5) 0.3758(6) 0.9441(11) 0.034(3) Uani 1 1 d . . . . .
C6 C 0.1557(5) 0.4534(5) 0.7783(10) 0.030(2) Uani 1 1 d . . . . .
H00A H 0.178712 0.483817 0.718576 0.036 Uiso 1 1 calc R . . . .
C15 C 0.1474(4) 0.4226(5) 0.4268(7) 0.0218(19) Uani 1 1 d . . . . .
C14 C -0.0985(5) 0.4583(4) 0.1518(9) 0.027(2) Uani 1 1 d . . . . .
H00F H -0.105220 0.514641 0.149783 0.033 Uiso 1 1 calc R . . . .
C1 C 0.0744(5) 0.4444(6) 0.7851(10) 0.023(2) Uani 1 1 d . . . . .
C5 C 0.2063(5) 0.4163(5) 0.8630(11) 0.028(2) Uani 1 1 d . . . . .
H00E H 0.262696 0.421450 0.859175 0.033 Uiso 1 1 calc R . . . .
C9 C -0.0558(6) 0.4246(6) 0.2346(9) 0.024(2) Uani 1 1 d . . . . .
C3 C 0.0888(6) 0.3643(7) 0.9547(11) 0.039(3) Uani 1 1 d . . . . .
H00G H 0.067095 0.333091 1.014521 0.047 Uiso 1 1 calc R . . . .
C7 C 0.0764(5) 0.6441(5) 0.5986(9) 0.034(2) Uani 1 1 d . . . . .
C11 C -0.0805(5) 0.2946(5) 0.1669(11) 0.033(2) Uani 1 1 d . . . . .
H00I H -0.074593 0.238203 0.170902 0.040 Uiso 1 1 calc R . . . .
C16 C 0.2075(6) 0.3584(6) 0.4367(12) 0.036(3) Uani 1 1 d . . . . .
H00H H 0.191920 0.321594 0.497393 0.055 Uiso 1 1 calc GR . . . .
H00J H 0.259704 0.381811 0.454457 0.055 Uiso 1 1 calc GR . . . .
H00L H 0.210865 0.329259 0.364741 0.055 Uiso 1 1 calc GR . . . .
C2 C 0.0411(5) 0.3992(5) 0.8773(9) 0.032(2) Uani 1 1 d . . . . .
H00K H -0.015253 0.393880 0.883654 0.038 Uiso 1 1 calc R . . . .
C10 C -0.0478(5) 0.3415(4) 0.2439(10) 0.024(2) Uani 1 1 d . . . . .
H00M H -0.018971 0.319015 0.305479 0.029 Uiso 1 1 calc R . . . .
C13 C -0.1339(5) 0.4098(6) 0.0670(10) 0.031(3) Uani 1 1 d . . . . .
H00N H -0.162681 0.432777 0.005715 0.037 Uiso 1 1 calc R . . . .
C8 C 0.1457(7) 0.7027(6) 0.5851(14) 0.048(3) Uani 1 1 d . . . . .
H00B H 0.154480 0.730934 0.656882 0.073 Uiso 1 1 calc GR . . . .
H00C H 0.132970 0.741371 0.525407 0.073 Uiso 1 1 calc GR . . . .
H00D H 0.194231 0.673341 0.564397 0.073 Uiso 1 1 calc GR . . . .
C12 C -0.1256(6) 0.3315(6) 0.0758(9) 0.032(2) Uani 1 1 d . . . . .

loop_
_atom_site_aniso_label
_atom_site_aniso_U_11
_atom_site_aniso_U_22
_atom_site_aniso_U_33
_atom_site_aniso_U_23
_atom_site_aniso_U_13
_atom_site_aniso_U_12
Te1 0.0279(5) 0.0220(5) 0.0177(7) 0.000 0.000 -0.0036(3)
Te2 0.0246(5) 0.0254(5) 0.0161(6) 0.000 0.000 0.0031(3)
O1 0.030(4) 0.030(4) 0.022(4) 0.004(3) -0.004(3) -0.007(3)
O2 0.043(4) 0.020(3) 0.032(5) 0.000(4) 0.001(4) 0.002(3)
O3 0.023(3) 0.034(4) 0.024(5) 0.003(4) 0.006(3) 0.005(3)
F1 0.044(3) 0.057(4) 0.065(5) 0.026(4) -0.018(4) 0.009(3)
O4 0.027(3) 0.040(4) 0.033(5) -0.011(4) 0.000(4) -0.003(3)
F2 0.067(4) 0.028(3) 0.060(5) -0.015(3) -0.028(4) 0.007(3)
C4 0.017(4) 0.030(5) 0.055(6) 0.004(4) -0.006(4) 0.001(3)
C6 0.039(5) 0.026(4) 0.024(6) 0.002(4) 0.009(4) 0.010(3)
C15 0.014(3) 0.037(4) 0.014(3) 0.006(3) -0.007(3) -0.009(3)
C14 0.037(5) 0.017(3) 0.028(5) -0.006(3) -0.002(4) -0.011(3)
C1 0.017(4) 0.024(4) 0.026(6) 0.000(4) 0.000(4) 0.000(3)
C5 0.015(4) 0.029(4) 0.038(5) 0.000(4) -0.008(4) 0.008(3)
C9 0.023(4) 0.036(5) 0.013(5) 0.002(4) 0.003(4) -0.004(3)
C3 0.027(5) 0.057(6) 0.034(7) 0.007(5) 0.004(5) 0.002(4)
C7 0.021(4) 0.027(4) 0.053(6) -0.021(4) 0.006(4) -0.006(3)
C11 0.025(4) 0.032(5) 0.043(5) 0.013(4) 0.010(4) 0.010(3)
C16 0.030(4) 0.022(4) 0.056(7) 0.005(4) 0.002(4) 0.002(3)
C2 0.034(4) 0.037(5) 0.024(4) 0.009(4) 0.014(3) -0.011(3)
C10 0.023(4) 0.018(4) 0.031(6) 0.002(4) 0.005(4) 0.011(3)
C13 0.028(4) 0.035(5) 0.030(6) -0.005(5) -0.016(4) 0.002(4)
C8 0.053(6) 0.027(4) 0.065(9) 0.012(5) 0.005(6) -0.010(4)
C12 0.032(5) 0.043(6) 0.021(4) -0.007(4) -0.007(4) -0.005(4)

loop_
_atom_type_symbol
_atom_type_description
_atom_type_scat_dispersion_real
_atom_type_scat_dispersion_imag
_atom_type_scat_source
C C 0.0033 0.0016 'International Tables Vol C Tables 4.2.6.8 and 6.1.1.4'
H H 0.0000 0.0000 'International Tables Vol C Tables 4.2.6.8 and 6.1.1.4'
F F 0.0171 0.0103 'International Tables Vol C Tables 4.2.6.8 and 6.1.1.4'
O O 0.0106 0.0060 'International Tables Vol C Tables 4.2.6.8 and 6.1.1.4'
Te Te -0.5308 1.6751 'International Tables Vol C Tables 4.2.6.8 and 6.1.1.4'

loop_
_geom_angle_atom_site_label_1
_geom_angle_atom_site_label_2
_geom_angle_atom_site_label_3
_geom_angle
_geom_angle_site_symmetry_1
_geom_angle_site_symmetry_3
_geom_angle_publ_flag
O1 Te1 O1 168.0(5) . 6_454 ?
C1 Te1 O1 83.8(3) 6_454 6_454 ?
C1 Te1 O1 88.2(3) 6_454 . ?
C1 Te1 O1 83.8(3) . . ?
C1 Te1 O1 88.2(3) . 6_454 ?
C1 Te1 C1 95.7(6) 6_454 . ?
O3 Te2 O3 167.7(5) 6_454 . ?
C9 Te2 O3 88.1(3) 6_454 . ?
C9 Te2 O3 88.1(3) . 6_454 ?
C9 Te2 O3 83.6(3) 6_454 6_454 ?
C9 Te2 O3 83.6(3) . . ?
C9 Te2 C9 95.0(5) . 6_454 ?
C7 O1 Te1 109.5(6) . . ?
C15 O3 Te2 110.3(6) . . ?
F1 C4 C3 116.9(10) . . ?
C5 C4 F1 119.3(9) . . ?
C5 C4 C3 123.8(10) . . ?
C1 C6 C5 119.5(10) . . ?
O3 C15 C16 115.9(8) . . ?
O4 C15 O3 120.8(7) . . ?
O4 C15 C16 123.3(8) . . ?
C9 C14 C13 119.7(8) . . ?
C6 C1 Te1 120.1(8) . . ?
C6 C1 C2 119.2(10) . . ?
C2 C1 Te1 120.7(6) . . ?
C4 C5 C6 118.8(8) . . ?
C14 C9 Te2 118.5(7) . . ?
C14 C9 C10 121.9(9) . . ?
C10 C9 Te2 119.6(8) . . ?
C2 C3 C4 118.0(10) . . ?
O1 C7 C8 114.6(9) . . ?
O2 C7 O1 125.5(8) . . ?
O2 C7 C8 119.8(10) . . ?
C10 C11 C12 118.1(8) . . ?
C3 C2 C1 120.7(9) . . ?
C11 C10 C9 119.9(10) . . ?
C12 C13 C14 118.0(9) . . ?
F2 C12 C11 116.7(9) . . ?
C13 C12 F2 120.9(9) . . ?
C13 C12 C11 122.4(9) . . ?

loop_
_geom_bond_atom_site_label_1
_geom_bond_atom_site_label_2
_geom_bond_distance
_geom_bond_site_symmetry_2
_geom_bond_publ_flag
Te1 O1 2.151(6) 6_454 ?
Te1 O1 2.151(6) . ?
Te1 C1 2.098(10) . ?
Te1 C1 2.098(10) 6_454 ?
Te2 O3 2.162(6) . ?
Te2 O3 2.162(6) 6_454 ?
Te2 C9 2.131(10) 6_454 ?
Te2 C9 2.131(10) . ?
O1 C7 1.275(12) . ?
O2 C7 1.245(12) . ?
O3 C15 1.335(10) . ?
F1 C4 1.347(13) . ?
O4 C15 1.219(11) . ?
F2 C12 1.372(12) . ?
C4 C5 1.296(15) . ?
C4 C3 1.431(12) . ?
C6 C1 1.372(12) . ?
C6 C5 1.449(14) . ?
C15 C16 1.477(12) . ?
C14 C9 1.335(14) . ?
C14 C13 1.418(12) . ?
C1 C2 1.437(13) . ?
C9 C10 1.402(12) . ?
C3 C2 1.346(14) . ?
C7 C8 1.529(12) . ?
C11 C10 1.319(15) . ?
C11 C12 1.452(15) . ?
C13 C12 1.321(13) . ?
